data_1574490
loop_
_publ_author_name
'Cao, Hou-Ji'
'Li, Jia-Xin'
'Yan, Jia-Hui'
'Liu, Miao-Xin'
'Zhao, Qianyi'
'Zhang, Jie'
'Zhang, Ju'
'Yan, Hong'

_publ_section_title
;
 Post-coordination of Ru(ii) controlled regioselective B(4)--H
 acylmethylation of o-carboranes with sulfoxonium ylides
;
_journal_issue 21
_journal_name_full 'Chemical Science'
_journal_page_first 9406
_journal_page_last 9412
_journal_paper_doi 10.1039/D5SC01576F
_journal_volume 16
_journal_year 2025
_chemical_formula_moiety 'C16 H21 B10 Br O'
_chemical_formula_sum 'C16 H21 B10 Br O'
_chemical_formula_weight 417.34
_space_group_crystal_system monoclinic
_space_group_IT_number 14
_space_group_name_Hall '-P 2yn'
_space_group_name_H-M_alt 'P 1 21/n 1'
_atom_sites_solution_hydrogens geom
_atom_sites_solution_primary dual
_audit_creation_date 2023-10-09
_audit_creation_method
;
Olex2 1.3
(compiled 2020.11.12 svn.r5f609507 for OlexSys, GUI svn.r6408)
;
_audit_update_record
;
2025-02-25 deposited with the CCDC.	2025-04-24 downloaded from the CCDC.
;
_cell_angle_alpha 90
_cell_angle_beta 98.262(2)
_cell_angle_gamma 90
_cell_formula_units_Z 4
_cell_length_a 10.5191(2)
_cell_length_b 10.8321(3)
_cell_length_c 18.0396(4)
_cell_measurement_reflns_used 4453
_cell_measurement_temperature 293(2)
_cell_measurement_theta_max 71.1890
_cell_measurement_theta_min 4.5990
_cell_volume 2034.17(8)
_computing_cell_refinement 'CrysAlisPro 1.171.42.90a (Rigaku OD, 2023)'
_computing_data_collection 'CrysAlisPro 1.171.42.90a (Rigaku OD, 2023)'
_computing_data_reduction 'CrysAlisPro 1.171.42.90a (Rigaku OD, 2023)'
_computing_molecular_graphics 'Olex2 1.3 (Dolomanov et al., 2009)'
_computing_publication_material 'Olex2 1.3 (Dolomanov et al., 2009)'
_computing_structure_refinement 'SHELXL 2018/3 (Sheldrick, 2015)'
_computing_structure_solution 'SHELXT 2014/5 (Sheldrick, 2014)'
_diffrn_ambient_temperature 293(2)
_diffrn_detector 'CCD plate'
_diffrn_detector_area_resol_mean 8.0521
_diffrn_detector_type EosS2
_diffrn_measured_fraction_theta_full 0.999
_diffrn_measured_fraction_theta_max 0.982
_diffrn_measurement_details
;
List of Runs (angles in degrees, time in seconds):

  # Type    Start    End  Width  t~exp~   \w     \q     \k     \f   Frames
#--------------------------------------------------------------------------
  1  \w    -78.00   3.00   1.00    1.11    --  -35.62 113.00 -75.00   81
  2  \w     31.00  79.00   1.00    1.11    --   35.62-113.00-167.00   48
  3  \w    110.00 165.00   1.00    4.44    --  106.81 113.00 -75.00   55
  4  \w     70.00  96.00   1.00    4.44    --  106.81-113.00-167.00   26
  5  \w   -102.00 -19.00   1.00    1.11    --  -35.62 -57.00-180.00   83
  6  \w    -98.00 -68.00   1.00    1.11    --  -35.62 -19.00  60.00   30
  7  \w    -36.00  -8.00   1.00    1.11    --  -35.62 -19.00  60.00   28
  8  \w    -29.00  21.00   1.00    1.11    --   35.62 -19.00-150.00   50
  9  \w     29.00  62.00   1.00    1.11    --   35.62 -19.00-150.00   33
 10  \w     61.00 107.00   1.00    1.11    --   35.62 178.00 120.00   46
 11  \w     38.00  65.00   1.00    1.11    --   35.62  57.00 120.00   27
 12  \w     70.00  97.00   1.00    4.44    --  106.81 -61.00-180.00   27
 13  \w     89.00 115.00   1.00    4.44    --  106.81  45.00  90.00   26
 14  \w     44.00 104.00   1.00    4.44    --  106.81-111.00   0.00   60
 15  \w     37.00 106.00   1.00    4.44    --  106.81 -95.00-150.00   69
 16  \w    131.00 168.00   1.00    4.44    --  106.81  45.00  90.00   37
 17  \w    104.00 167.00   1.00    4.44    --  106.81  77.00-180.00   63
 18  \w     98.00 125.00   1.00    4.44    --  106.81 -61.00-180.00   27
 19  \w     89.00 175.00   1.00    4.44    --  106.81  45.00 -30.00   86
 20  \w     38.00 124.00   1.00    4.44    --  106.81 -30.00 150.00   86
;
_diffrn_measurement_device 'four-circle diffractometer'
_diffrn_measurement_device_type 'SuperNova, Dual, Cu at home/near, EosS2'
_diffrn_measurement_method '\w scans'
_diffrn_orient_matrix_type 'CrysAlisPro convention (1999,Acta A55,543-557)'
_diffrn_orient_matrix_UB_11 -0.0128691000
_diffrn_orient_matrix_UB_12 0.0714947000
_diffrn_orient_matrix_UB_13 0.0723620000
_diffrn_orient_matrix_UB_21 0.0406388000
_diffrn_orient_matrix_UB_22 0.1197722000
_diffrn_orient_matrix_UB_23 -0.0362664000
_diffrn_orient_matrix_UB_31 -0.1417011000
_diffrn_orient_matrix_UB_32 0.0278763000
_diffrn_orient_matrix_UB_33 -0.0298920000
_diffrn_radiation_monochromator mirror
_diffrn_radiation_probe x-ray
_diffrn_radiation_type 'Cu K\a'
_diffrn_radiation_wavelength 1.54184
_diffrn_reflns_av_R_equivalents 0.0234
_diffrn_reflns_av_unetI/netI 0.0292
_diffrn_reflns_Laue_measured_fraction_full 0.999
_diffrn_reflns_Laue_measured_fraction_max 0.982
_diffrn_reflns_limit_h_max 11
_diffrn_reflns_limit_h_min -12
_diffrn_reflns_limit_k_max 12
_diffrn_reflns_limit_k_min -13
_diffrn_reflns_limit_l_max 19
_diffrn_reflns_limit_l_min -22
_diffrn_reflns_number 8822
_diffrn_reflns_point_group_measured_fraction_full 0.999
_diffrn_reflns_point_group_measured_fraction_max 0.982
_diffrn_reflns_theta_full 67.684
_diffrn_reflns_theta_max 71.345
_diffrn_reflns_theta_min 4.599
_diffrn_source 'micro-focus sealed X-ray tube'
_diffrn_source_type 'SuperNova (Cu) X-ray Source'
_exptl_absorpt_coefficient_mu 2.747
_exptl_absorpt_correction_T_max 1.00000
_exptl_absorpt_correction_T_min 0.62282
_exptl_absorpt_correction_type multi-scan
_exptl_absorpt_process_details
;
CrysAlisPro 1.171.42.90a (Rigaku Oxford Diffraction, 2023)
Empirical absorption correction using spherical harmonics,
implemented in SCALE3 ABSPACK scaling algorithm.
;
_exptl_crystal_colour colourless
_exptl_crystal_colour_primary colourless
_exptl_crystal_density_diffrn 1.363
_exptl_crystal_description block
_exptl_crystal_F_000 840
_exptl_crystal_size_max 0.13
_exptl_crystal_size_mid 0.11
_exptl_crystal_size_min 0.1
_refine_diff_density_max 0.787
_refine_diff_density_min -0.771
_refine_diff_density_rms 0.056
_refine_ls_extinction_method none
_refine_ls_goodness_of_fit_ref 1.032
_refine_ls_hydrogen_treatment constr
_refine_ls_matrix_type full
_refine_ls_number_parameters 253
_refine_ls_number_reflns 3881
_refine_ls_number_restraints 0
_refine_ls_restrained_S_all 1.032
_refine_ls_R_factor_all 0.0529
_refine_ls_R_factor_gt 0.0465
_refine_ls_shift/su_max 0.001
_refine_ls_shift/su_mean 0.000
_refine_ls_structure_factor_coef Fsqd
_refine_ls_weighting_details 'w=1/[\s^2^(Fo^2^)+(0.0702P)^2^+1.0042P] where P=(Fo^2^+2Fc^2^)/3'
_refine_ls_weighting_scheme calc
_refine_ls_wR_factor_gt 0.1255
_refine_ls_wR_factor_ref 0.1326
_reflns_Friedel_coverage 0.000
_reflns_number_gt 3365
_reflns_number_total 3881
_reflns_threshold_expression 'I > 2\s(I)'
_cod_data_source_file d5sc01576f2.cif
_cod_data_source_block 7
_cod_depositor_comments 'Adding full bibliography for 1574487--1574490.cif.'
_cod_database_code 1574490
_shelx_shelxl_version_number 2018/3
_chemical_oxdiff_formula 'C1 B1 Br1 O1'
_shelx_space_group_comment
;
The symmetry employed for this shelxl refinement is uniquely defined
by the following loop, which should always be used as a source of
symmetry information in preference to the above space-group names.
They are only intended as comments.
;
_shelx_estimated_absorpt_t_max 0.771
_shelx_estimated_absorpt_t_min 0.717
_reflns_odcompleteness_completeness 99.90
_reflns_odcompleteness_iscentric 1
_reflns_odcompleteness_theta 66.97
_olex2_refinement_description
;
1. Fixed Uiso
 At 1.2 times of:
  All B(H) groups, All C(H) groups
2.a Ternary CH refined with riding coordinates:
 C3(H3)
2.b Aromatic/amide H refined with riding coordinates:
 C6(H6), C7(H7), C8(H8), C9(H9), C10(H10), C12(H12), C13(H13), C14(H14),
 C15(H15), C16(H16)
2.c Boron cage BH refined with riding coordinates:
 C1(H1), B3(H3A), B5(H5), B6(H6A), B7(H7A), B8(H8A), B9(H9A), B10(H10A),
 B11(H11), B12(H12A)
;
_olex2_submission_special_instructions 'No special instructions were received'
_oxdiff_exptl_absorpt_empirical_details
;
Empirical correction (ABSPACK) includes:
- Absorption correction using spherical harmonics
- Frame scaling
;
_oxdiff_exptl_absorpt_empirical_full_max 1.531
_oxdiff_exptl_absorpt_empirical_full_min 0.598

loop_
_space_group_symop_operation_xyz
'x, y, z'
'-x+1/2, y+1/2, -z+1/2'
'-x, -y, -z'
'x-1/2, -y-1/2, z-1/2'

loop_
_atom_site_label
_atom_site_type_symbol
_atom_site_fract_x
_atom_site_fract_y
_atom_site_fract_z
_atom_site_U_iso_or_equiv
_atom_site_adp_type
_atom_site_occupancy
_atom_site_site_symmetry_order
_atom_site_calc_flag
_atom_site_refinement_flags_posn
_atom_site_refinement_flags_adp
_atom_site_refinement_flags_occupancy
_atom_site_disorder_assembly
_atom_site_disorder_group
Br1 Br 0.54450(3) 0.65826(4) 0.57637(2) 0.07549(18) Uani 1 1 d . . . . .
O1 O 0.2717(3) 0.5636(2) 0.53425(17) 0.0851(8) Uani 1 1 d . . . . .
C1 C 0.4979(2) 0.6933(2) 0.39139(13) 0.0372(5) Uani 1 1 d . . . . .
H1 H 0.552023 0.615439 0.419497 0.045 Uiso 1 1 calc R U . . .
C2 C 0.5626(2) 0.7798(2) 0.33146(13) 0.0405(5) Uani 1 1 d . . . . .
C3 C 0.3933(2) 0.7476(3) 0.52817(15) 0.0453(6) Uani 1 1 d . . . . .
H3 H 0.389248 0.826521 0.554235 0.054 Uiso 1 1 calc R U . . .
C4 C 0.2739(3) 0.6741(3) 0.53797(17) 0.0528(7) Uani 1 1 d . . . . .
C5 C 0.1550(3) 0.7446(3) 0.54837(15) 0.0500(6) Uani 1 1 d . . . . .
C6 C 0.0375(4) 0.6859(4) 0.5311(2) 0.0780(10) Uani 1 1 d . . . . .
H6 H 0.034407 0.606230 0.511766 0.094 Uiso 1 1 calc R U . . .
C7 C -0.0747(4) 0.7438(6) 0.5423(3) 0.0962(14) Uani 1 1 d . . . . .
H7 H -0.152873 0.703541 0.529566 0.115 Uiso 1 1 calc R U . . .
C8 C -0.0721(4) 0.8580(5) 0.5713(3) 0.0965(16) Uani 1 1 d . . . . .
H8 H -0.148123 0.895969 0.579523 0.116 Uiso 1 1 calc R U . . .
C9 C 0.0414(4) 0.9178(5) 0.5887(3) 0.0932(13) Uani 1 1 d . . . . .
H9 H 0.042633 0.996938 0.608803 0.112 Uiso 1 1 calc R U . . .
C10 C 0.1558(3) 0.8625(3) 0.5768(2) 0.0698(9) Uani 1 1 d . . . . .
H10 H 0.232953 0.905150 0.587994 0.084 Uiso 1 1 calc R U . . .
C11 C 0.6966(3) 0.7508(3) 0.31681(15) 0.0491(6) Uani 1 1 d . . . . .
C12 C 0.7548(5) 0.8286(4) 0.2707(3) 0.0899(13) Uani 1 1 d . . . . .
H12 H 0.711050 0.897091 0.248915 0.108 Uiso 1 1 calc R U . . .
C13 C 0.8797(5) 0.8030(6) 0.2572(3) 0.115(2) Uani 1 1 d . . . . .
H13 H 0.919178 0.855951 0.226949 0.138 Uiso 1 1 calc R U . . .
C14 C 0.9437(4) 0.7034(6) 0.2871(3) 0.1039(19) Uani 1 1 d . . . . .
H14 H 1.026470 0.687377 0.277160 0.125 Uiso 1 1 calc R U . . .
C15 C 0.8873(4) 0.6262(5) 0.3321(3) 0.0974(15) Uani 1 1 d . . . . .
H15 H 0.931368 0.557204 0.352914 0.117 Uiso 1 1 calc R U . . .
C16 C 0.7635(3) 0.6505(4) 0.3468(2) 0.0753(10) Uani 1 1 d . . . . .
H16 H 0.725647 0.597364 0.377787 0.090 Uiso 1 1 calc R U . . .
B3 B 0.5472(3) 0.8395(3) 0.41848(16) 0.0402(6) Uani 1 1 d . . . . .
H3A H 0.628905 0.861253 0.461710 0.048 Uiso 1 1 calc R U . . .
B4 B 0.4021(3) 0.7766(3) 0.44169(16) 0.0388(6) Uani 1 1 d . . . . .
B5 B 0.3369(3) 0.6764(3) 0.36657(18) 0.0431(6) Uani 1 1 d . . . . .
H5 H 0.281698 0.593417 0.376861 0.052 Uiso 1 1 calc R U . . .
B6 B 0.4417(3) 0.6770(3) 0.29797(17) 0.0438(6) Uani 1 1 d . . . . .
H6A H 0.455386 0.594920 0.264106 0.053 Uiso 1 1 calc R U . . .
B7 B 0.4460(3) 0.8299(3) 0.26234(18) 0.0520(7) Uani 1 1 d . . . . .
H7A H 0.461905 0.847482 0.204327 0.062 Uiso 1 1 calc R U . . .
B8 B 0.5101(3) 0.9285(3) 0.33659(18) 0.0499(7) Uani 1 1 d . . . . .
H8A H 0.567566 1.010077 0.326570 0.060 Uiso 1 1 calc R U . . .
B9 B 0.4059(3) 0.9285(3) 0.40495(18) 0.0468(6) Uani 1 1 d . . . . .
H9A H 0.394099 1.010230 0.439491 0.056 Uiso 1 1 calc R U . . .
B10 B 0.2746(3) 0.8277(3) 0.37294(19) 0.0481(7) Uani 1 1 d . . . . .
H10A H 0.177458 0.843820 0.386768 0.058 Uiso 1 1 calc R U . . .
B11 B 0.3003(3) 0.7667(3) 0.28408(18) 0.0502(7) Uani 1 1 d . . . . .
H11 H 0.220045 0.743622 0.240191 0.060 Uiso 1 1 calc R U . . .
B12 B 0.3424(3) 0.9226(3) 0.30804(19) 0.0551(8) Uani 1 1 d . . . . .
H12A H 0.289042 1.000654 0.279664 0.066 Uiso 1 1 calc R U . . .

loop_
_atom_site_aniso_label
_atom_site_aniso_U_11
_atom_site_aniso_U_22
_atom_site_aniso_U_33
_atom_site_aniso_U_23
_atom_site_aniso_U_13
_atom_site_aniso_U_12
Br1 0.0650(2) 0.1147(4) 0.0486(2) 0.02067(18) 0.01422(15) 0.03225(19)
O1 0.1028(19) 0.0509(13) 0.114(2) -0.0019(13) 0.0577(17) -0.0005(12)
C1 0.0375(11) 0.0381(12) 0.0380(12) -0.0022(9) 0.0126(9) -0.0015(9)
C2 0.0440(12) 0.0432(13) 0.0356(12) -0.0032(10) 0.0095(9) -0.0092(10)
C3 0.0423(12) 0.0517(14) 0.0441(13) -0.0027(11) 0.0134(10) 0.0090(11)
C4 0.0620(17) 0.0526(16) 0.0487(15) -0.0021(12) 0.0249(13) 0.0025(12)
C5 0.0464(14) 0.0638(17) 0.0422(13) 0.0020(12) 0.0143(11) -0.0009(12)
C6 0.062(2) 0.096(3) 0.078(2) -0.006(2) 0.0156(17) -0.0168(18)
C7 0.0457(18) 0.144(4) 0.099(3) 0.012(3) 0.0123(19) -0.005(2)
C8 0.055(2) 0.154(5) 0.085(3) 0.020(3) 0.0232(19) 0.034(3)
C9 0.077(3) 0.100(3) 0.106(3) -0.015(3) 0.026(2) 0.031(2)
C10 0.0548(18) 0.072(2) 0.085(3) -0.0159(18) 0.0186(17) 0.0057(15)
C11 0.0461(13) 0.0627(17) 0.0416(13) -0.0140(12) 0.0166(10) -0.0140(12)
C12 0.088(3) 0.099(3) 0.094(3) 0.000(2) 0.054(3) -0.023(2)
C13 0.104(4) 0.137(4) 0.125(4) -0.042(4) 0.084(4) -0.053(3)
C14 0.057(2) 0.152(5) 0.112(4) -0.077(4) 0.042(2) -0.029(3)
C15 0.059(2) 0.133(4) 0.105(3) -0.023(3) 0.028(2) 0.017(2)
C16 0.0539(18) 0.099(3) 0.078(2) 0.004(2) 0.0279(17) 0.0123(17)
B3 0.0411(13) 0.0405(14) 0.0394(14) -0.0041(11) 0.0066(11) -0.0033(11)
B4 0.0374(13) 0.0381(13) 0.0420(14) -0.0018(11) 0.0088(10) 0.0041(10)
B5 0.0391(13) 0.0428(15) 0.0482(16) -0.0029(12) 0.0085(11) -0.0047(11)
B6 0.0476(15) 0.0447(15) 0.0399(14) -0.0080(12) 0.0095(12) -0.0104(12)
B7 0.0630(19) 0.0527(17) 0.0386(15) 0.0038(13) 0.0018(13) -0.0095(14)
B8 0.0623(18) 0.0398(15) 0.0469(16) 0.0021(12) 0.0049(13) -0.0080(13)
B9 0.0495(15) 0.0386(14) 0.0507(16) -0.0046(12) 0.0017(12) 0.0049(12)
B10 0.0398(14) 0.0507(16) 0.0523(17) -0.0009(13) 0.0016(12) 0.0082(12)
B11 0.0473(15) 0.0558(18) 0.0449(16) -0.0022(14) -0.0027(12) -0.0039(13)
B12 0.0604(18) 0.0482(16) 0.0528(18) 0.0067(14) -0.0050(14) 0.0029(14)

loop_
_atom_type_symbol
_atom_type_description
_atom_type_scat_dispersion_real
_atom_type_scat_dispersion_imag
_atom_type_scat_source
C C 0.0181 0.0091 'International Tables Vol C Tables 4.2.6.8 and 6.1.1.4'
H H 0.0000 0.0000 'International Tables Vol C Tables 4.2.6.8 and 6.1.1.4'
B B 0.0090 0.0039 'International Tables Vol C Tables 4.2.6.8 and 6.1.1.4'
Br Br -0.6763 1.2805 'International Tables Vol C Tables 4.2.6.8 and 6.1.1.4'
O O 0.0492 0.0322 'International Tables Vol C Tables 4.2.6.8 and 6.1.1.4'

loop_
_geom_angle_atom_site_label_1
_geom_angle_atom_site_label_2
_geom_angle_atom_site_label_3
_geom_angle
_geom_angle_site_symmetry_1
_geom_angle_site_symmetry_3
_geom_angle_publ_flag
C2 C1 H1 120.2 . . ?
C2 C1 B3 61.73(15) . . ?
C2 C1 B4 112.27(19) . . ?
C2 C1 B5 112.24(19) . . ?
C2 C1 B6 62.01(15) . . ?
B3 C1 H1 117.5 . . ?
B4 C1 H1 117.8 . . ?
B4 C1 B3 62.50(16) . . ?
B4 C1 B6 115.5(2) . . ?
B5 C1 H1 117.9 . . ?
B5 C1 B3 115.08(19) . . ?
B5 C1 B4 63.55(16) . . ?
B5 C1 B6 62.56(16) . . ?
B6 C1 H1 117.2 . . ?
B6 C1 B3 115.04(19) . . ?
C1 C2 B3 61.00(14) . . ?
C1 C2 B6 60.80(15) . . ?
C1 C2 B7 109.8(2) . . ?
C1 C2 B8 109.43(19) . . ?
C11 C2 C1 118.8(2) . . ?
C11 C2 B3 116.8(2) . . ?
C11 C2 B6 117.6(2) . . ?
C11 C2 B7 122.1(2) . . ?
C11 C2 B8 121.7(2) . . ?
B3 C2 B6 113.41(19) . . ?
B7 C2 B3 113.2(2) . . ?
B7 C2 B6 62.28(17) . . ?
B7 C2 B8 62.39(18) . . ?
B8 C2 B3 61.63(16) . . ?
B8 C2 B6 113.4(2) . . ?
Br1 C3 H3 107.9 . . ?
C4 C3 Br1 108.83(19) . . ?
C4 C3 H3 107.9 . . ?
C4 C3 B4 112.3(2) . . ?
B4 C3 Br1 111.86(16) . . ?
B4 C3 H3 107.9 . . ?
O1 C4 C3 121.7(3) . . ?
O1 C4 C5 120.4(3) . . ?
C5 C4 C3 117.8(2) . . ?
C6 C5 C4 118.1(3) . . ?
C10 C5 C4 124.0(3) . . ?
C10 C5 C6 117.9(3) . . ?
C5 C6 H6 119.5 . . ?
C7 C6 C5 121.0(4) . . ?
C7 C6 H6 119.5 . . ?
C6 C7 H7 119.8 . . ?
C8 C7 C6 120.5(4) . . ?
C8 C7 H7 119.8 . . ?
C7 C8 H8 120.0 . . ?
C7 C8 C9 119.9(4) . . ?
C9 C8 H8 120.0 . . ?
C8 C9 H9 119.6 . . ?
C8 C9 C10 120.8(4) . . ?
C10 C9 H9 119.6 . . ?
C5 C10 C9 119.9(4) . . ?
C5 C10 H10 120.0 . . ?
C9 C10 H10 120.0 . . ?
C12 C11 C2 118.9(3) . . ?
C16 C11 C2 122.7(3) . . ?
C16 C11 C12 118.4(3) . . ?
C11 C12 H12 120.3 . . ?
C11 C12 C13 119.4(5) . . ?
C13 C12 H12 120.3 . . ?
C12 C13 H13 119.4 . . ?
C14 C13 C12 121.3(5) . . ?
C14 C13 H13 119.4 . . ?
C13 C14 H14 120.1 . . ?
C13 C14 C15 119.8(4) . . ?
C15 C14 H14 120.1 . . ?
C14 C15 H15 120.0 . . ?
C14 C15 C16 119.9(5) . . ?
C16 C15 H15 120.0 . . ?
C11 C16 C15 121.2(4) . . ?
C11 C16 H16 119.4 . . ?
C15 C16 H16 119.4 . . ?
C1 B3 C2 57.27(14) . . ?
C1 B3 H3A 125.0 . . ?
C1 B3 B4 58.56(14) . . ?
C1 B3 B8 104.2(2) . . ?
C1 B3 B9 104.58(19) . . ?
C2 B3 H3A 124.0 . . ?
C2 B3 B4 105.50(19) . . ?
C2 B3 B8 58.70(16) . . ?
C2 B3 B9 105.5(2) . . ?
B4 B3 H3A 121.7 . . ?
B8 B3 H3A 122.3 . . ?
B8 B3 B4 108.3(2) . . ?
B9 B3 H3A 122.7 . . ?
B9 B3 B4 60.33(16) . . ?
B9 B3 B8 60.16(18) . . ?
C1 B4 B3 58.94(15) . . ?
C1 B4 B5 57.98(15) . . ?
C1 B4 B9 104.13(19) . . ?
C1 B4 B10 103.7(2) . . ?
C3 B4 C1 122.2(2) . . ?
C3 B4 B3 118.4(2) . . ?
C3 B4 B5 123.1(2) . . ?
C3 B4 B9 123.5(2) . . ?
C3 B4 B10 126.5(2) . . ?
B3 B4 B5 107.59(19) . . ?
B3 B4 B9 59.37(16) . . ?
B3 B4 B10 107.7(2) . . ?
B9 B4 B5 107.8(2) . . ?
B9 B4 B10 60.45(17) . . ?
B10 B4 B5 59.59(17) . . ?
C1 B5 B4 58.47(15) . . ?
C1 B5 H5 125.1 . . ?
C1 B5 B6 59.11(15) . . ?
C1 B5 B10 104.3(2) . . ?
C1 B5 B11 104.4(2) . . ?
B4 B5 H5 121.4 . . ?
B6 B5 B4 108.46(19) . . ?
B6 B5 H5 121.2 . . ?
B6 B5 B10 108.3(2) . . ?
B6 B5 B11 59.63(18) . . ?
B10 B5 B4 59.79(16) . . ?
B10 B5 H5 122.3 . . ?
B10 B5 B11 60.52(18) . . ?
B11 B5 B4 108.2(2) . . ?
B11 B5 H5 122.4 . . ?
C1 B6 C2 57.19(14) . . ?
C1 B6 B5 58.33(15) . . ?
C1 B6 H6A 125.1 . . ?
C1 B6 B7 103.7(2) . . ?
C1 B6 B11 104.3(2) . . ?
C2 B6 B5 104.97(19) . . ?
C2 B6 H6A 124.4 . . ?
C2 B6 B7 58.15(16) . . ?
C2 B6 B11 104.9(2) . . ?
B5 B6 H6A 121.9 . . ?
B5 B6 B7 107.9(2) . . ?
B7 B6 H6A 122.7 . . ?
B11 B6 B5 60.32(18) . . ?
B11 B6 H6A 122.8 . . ?
B11 B6 B7 60.05(19) . . ?
C2 B7 B6 59.57(16) . . ?
C2 B7 H7A 123.9 . . ?
C2 B7 B8 58.87(17) . . ?
C2 B7 B11 105.6(2) . . ?
C2 B7 B12 105.4(2) . . ?
B6 B7 H7A 121.4 . . ?
B8 B7 B6 108.4(2) . . ?
B8 B7 H7A 121.5 . . ?
B8 B7 B11 108.2(2) . . ?
B8 B7 B12 59.87(19) . . ?
B11 B7 B6 59.57(18) . . ?
B11 B7 H7A 122.1 . . ?
B12 B7 B6 108.1(2) . . ?
B12 B7 H7A 122.2 . . ?
B12 B7 B11 60.4(2) . . ?
C2 B8 B3 59.67(16) . . ?
C2 B8 B7 58.74(17) . . ?
C2 B8 H8A 124.0 . . ?
C2 B8 B9 106.0(2) . . ?
C2 B8 B12 105.5(2) . . ?
B3 B8 B7 108.6(2) . . ?
B3 B8 H8A 121.1 . . ?
B3 B8 B9 59.88(17) . . ?
B3 B8 B12 108.4(2) . . ?
B7 B8 H8A 121.3 . . ?
B9 B8 B7 108.8(2) . . ?
B9 B8 H8A 121.8 . . ?
B9 B8 B12 60.58(19) . . ?
B12 B8 B7 60.1(2) . . ?
B12 B8 H8A 122.0 . . ?
B3 B9 B4 60.31(15) . . ?
B3 B9 B8 59.96(17) . . ?
B3 B9 H9A 121.6 . . ?
B3 B9 B10 107.9(2) . . ?
B3 B9 B12 107.9(2) . . ?
B4 B9 H9A 121.6 . . ?
B4 B9 B10 59.85(16) . . ?
B4 B9 B12 107.9(2) . . ?
B8 B9 B4 108.1(2) . . ?
B8 B9 H9A 121.9 . . ?
B8 B9 B10 107.6(2) . . ?
B8 B9 B12 59.78(19) . . ?
B10 B9 H9A 121.9 . . ?
B12 B9 H9A 121.9 . . ?
B12 B9 B10 59.88(18) . . ?
B4 B10 B9 59.69(16) . . ?
B4 B10 H10A 121.5 . . ?
B4 B10 B11 108.3(2) . . ?
B4 B10 B12 107.7(2) . . ?
B5 B10 B4 60.63(16) . . ?
B5 B10 B9 108.0(2) . . ?
B5 B10 H10A 121.6 . . ?
B5 B10 B11 59.78(18) . . ?
B5 B10 B12 107.7(2) . . ?
B9 B10 H10A 121.9 . . ?
B9 B10 B11 107.8(2) . . ?
B11 B10 H10A 121.8 . . ?
B12 B10 B9 59.81(18) . . ?
B12 B10 H10A 122.0 . . ?
B12 B10 B11 59.88(19) . . ?
B5 B11 B10 59.71(17) . . ?
B5 B11 H11 121.9 . . ?
B5 B11 B12 107.6(2) . . ?
B6 B11 B5 60.05(17) . . ?
B6 B11 B7 60.39(18) . . ?
B6 B11 B10 108.0(2) . . ?
B6 B11 H11 121.4 . . ?
B6 B11 B12 108.2(2) . . ?
B7 B11 B5 107.9(2) . . ?
B7 B11 B10 107.6(2) . . ?
B7 B11 H11 121.8 . . ?
B7 B11 B12 59.72(19) . . ?
B10 B11 H11 122.0 . . ?
B12 B11 B10 59.84(18) . . ?
B12 B11 H11 121.9 . . ?
B7 B12 B9 108.0(2) . . ?
B7 B12 B10 108.1(2) . . ?
B7 B12 B11 59.87(18) . . ?
B7 B12 H12A 121.8 . . ?
B8 B12 B7 60.04(19) . . ?
B8 B12 B9 59.64(17) . . ?
B8 B12 B10 107.9(2) . . ?
B8 B12 B11 107.9(2) . . ?
B8 B12 H12A 122.0 . . ?
B9 B12 B10 60.32(18) . . ?
B9 B12 B11 108.5(2) . . ?
B9 B12 H12A 121.6 . . ?
B10 B12 B11 60.28(18) . . ?
B10 B12 H12A 121.6 . . ?
B11 B12 H12A 121.5 . . ?

loop_
_geom_bond_atom_site_label_1
_geom_bond_atom_site_label_2
_geom_bond_distance
_geom_bond_site_symmetry_2
_geom_bond_publ_flag
Br1 C3 1.955(3) . ?
O1 C4 1.200(4) . ?
C1 H1 1.1000 . ?
C1 C2 1.649(3) . ?
C1 B3 1.715(3) . ?
C1 B4 1.708(3) . ?
C1 B5 1.699(4) . ?
C1 B6 1.713(4) . ?
C2 C11 1.504(3) . ?
C2 B3 1.727(4) . ?
C2 B6 1.733(4) . ?
C2 B7 1.707(4) . ?
C2 B8 1.709(4) . ?
C3 H3 0.9800 . ?
C3 C4 1.519(4) . ?
C3 B4 1.607(4) . ?
C4 C5 1.499(4) . ?
C5 C6 1.385(5) . ?
C5 C10 1.376(4) . ?
C6 H6 0.9300 . ?
C6 C7 1.377(6) . ?
C7 H7 0.9300 . ?
C7 C8 1.341(7) . ?
C8 H8 0.9300 . ?
C8 C9 1.355(7) . ?
C9 H9 0.9300 . ?
C9 C10 1.389(5) . ?
C10 H10 0.9300 . ?
C11 C12 1.387(5) . ?
C11 C16 1.363(5) . ?
C12 H12 0.9300 . ?
C12 C13 1.398(7) . ?
C13 H13 0.9300 . ?
C13 C14 1.343(8) . ?
C14 H14 0.9300 . ?
C14 C15 1.359(8) . ?
C15 H15 0.9300 . ?
C15 C16 1.392(5) . ?
C16 H16 0.9300 . ?
B3 H3A 1.1000 . ?
B3 B4 1.776(4) . ?
B3 B8 1.760(4) . ?
B3 B9 1.759(4) . ?
B4 B5 1.794(4) . ?
B4 B9 1.776(4) . ?
B4 B10 1.779(4) . ?
B5 H5 1.1000 . ?
B5 B6 1.772(4) . ?
B5 B10 1.775(4) . ?
B5 B11 1.777(5) . ?
B6 H6A 1.1000 . ?
B6 B7 1.779(4) . ?
B6 B11 1.764(4) . ?
B7 H7A 1.1000 . ?
B7 B8 1.770(4) . ?
B7 B11 1.773(5) . ?
B7 B12 1.770(5) . ?
B8 H8A 1.1000 . ?
B8 B9 1.764(4) . ?
B8 B12 1.766(5) . ?
B9 H9A 1.1000 . ?
B9 B10 1.790(4) . ?
B9 B12 1.781(5) . ?
B10 H10A 1.1000 . ?
B10 B11 1.790(5) . ?
B10 B12 1.782(5) . ?
B11 H11 1.1000 . ?
B11 B12 1.783(5) . ?
B12 H12A 1.1000 . ?

loop_
_geom_torsion_atom_site_label_1
_geom_torsion_atom_site_label_2
_geom_torsion_atom_site_label_3
_geom_torsion_atom_site_label_4
_geom_torsion
_geom_torsion_site_symmetry_1
_geom_torsion_site_symmetry_2
_geom_torsion_site_symmetry_3
_geom_torsion_site_symmetry_4
_geom_torsion_publ_flag
Br1 C3 C4 O1 -38.4(4) . . . . ?
Br1 C3 C4 C5 144.9(2) . . . . ?
Br1 C3 B4 C1 22.1(3) . . . . ?
Br1 C3 B4 B3 -47.3(3) . . . . ?
Br1 C3 B4 B5 92.3(2) . . . . ?
Br1 C3 B4 B9 -117.6(2) . . . . ?
Br1 C3 B4 B10 166.7(2) . . . . ?
O1 C4 C5 C6 -19.2(5) . . . . ?
O1 C4 C5 C10 158.2(4) . . . . ?
C1 C2 C11 C12 -175.4(3) . . . . ?
C1 C2 C11 C16 4.9(4) . . . . ?
C1 C2 B3 B4 -34.76(18) . . . . ?
C1 C2 B3 B8 -137.0(2) . . . . ?
C1 C2 B3 B9 -97.6(2) . . . . ?
C1 C2 B6 B5 35.01(18) . . . . ?
C1 C2 B6 B7 137.0(2) . . . . ?
C1 C2 B6 B11 97.7(2) . . . . ?
C1 C2 B7 B6 -39.25(19) . . . . ?
C1 C2 B7 B8 102.2(2) . . . . ?
C1 C2 B7 B11 0.0(3) . . . . ?
C1 C2 B7 B12 63.0(3) . . . . ?
C1 C2 B8 B3 39.21(19) . . . . ?
C1 C2 B8 B7 -102.7(2) . . . . ?
C1 C2 B8 B9 -0.2(3) . . . . ?
C1 C2 B8 B12 -63.4(3) . . . . ?
C1 B3 B4 C3 112.4(2) . . . . ?
C1 B3 B4 B5 -32.83(18) . . . . ?
C1 B3 B4 B9 -133.5(2) . . . . ?
C1 B3 B4 B10 -95.7(2) . . . . ?
C1 B3 B8 C2 -36.26(17) . . . . ?
C1 B3 B8 B7 -2.5(3) . . . . ?
C1 B3 B8 B9 98.9(2) . . . . ?
C1 B3 B8 B12 61.3(3) . . . . ?
C1 B3 B9 B4 39.78(18) . . . . ?
C1 B3 B9 B8 -98.2(2) . . . . ?
C1 B3 B9 B10 2.2(3) . . . . ?
C1 B3 B9 B12 -61.1(3) . . . . ?
C1 B4 B5 B6 -32.89(19) . . . . ?
C1 B4 B5 B10 -133.8(2) . . . . ?
C1 B4 B5 B11 -96.1(2) . . . . ?
C1 B4 B9 B3 -39.87(18) . . . . ?
C1 B4 B9 B8 -2.3(3) . . . . ?
C1 B4 B9 B10 98.0(2) . . . . ?
C1 B4 B9 B12 60.9(2) . . . . ?
C1 B4 B10 B5 39.07(18) . . . . ?
C1 B4 B10 B9 -98.6(2) . . . . ?
C1 B4 B10 B11 1.7(3) . . . . ?
C1 B4 B10 B12 -61.6(3) . . . . ?
C1 B5 B6 C2 -34.51(18) . . . . ?
C1 B5 B6 B7 -95.3(2) . . . . ?
C1 B5 B6 B11 -133.4(2) . . . . ?
C1 B5 B10 B4 -39.43(18) . . . . ?
C1 B5 B10 B9 -1.8(3) . . . . ?
C1 B5 B10 B11 98.7(2) . . . . ?
C1 B5 B10 B12 61.4(3) . . . . ?
C1 B5 B11 B6 40.09(18) . . . . ?
C1 B5 B11 B7 1.9(3) . . . . ?
C1 B5 B11 B10 -98.4(2) . . . . ?
C1 B5 B11 B12 -61.2(3) . . . . ?
C1 B6 B7 C2 36.15(18) . . . . ?
C1 B6 B7 B8 1.9(3) . . . . ?
C1 B6 B7 B11 -98.9(2) . . . . ?
C1 B6 B7 B12 -61.5(3) . . . . ?
C1 B6 B11 B5 -39.68(18) . . . . ?
C1 B6 B11 B7 97.7(2) . . . . ?
C1 B6 B11 B10 -2.7(3) . . . . ?
C1 B6 B11 B12 60.6(3) . . . . ?
C2 C1 B3 B4 139.9(2) . . . . ?
C2 C1 B3 B8 36.93(18) . . . . ?
C2 C1 B3 B9 99.3(2) . . . . ?
C2 C1 B4 C3 -143.8(2) . . . . ?
C2 C1 B4 B3 -37.79(19) . . . . ?
C2 C1 B4 B5 104.7(2) . . . . ?
C2 C1 B4 B9 2.3(3) . . . . ?
C2 C1 B4 B10 64.8(2) . . . . ?
C2 C1 B5 B4 -104.7(2) . . . . ?
C2 C1 B5 B6 38.41(19) . . . . ?
C2 C1 B5 B10 -64.6(2) . . . . ?
C2 C1 B5 B11 -1.9(3) . . . . ?
C2 C1 B6 B5 -139.4(2) . . . . ?
C2 C1 B6 B7 -36.60(19) . . . . ?
C2 C1 B6 B11 -98.7(2) . . . . ?
C2 C11 C12 C13 179.4(4) . . . . ?
C2 C11 C16 C15 179.9(4) . . . . ?
C2 B3 B4 C1 34.21(18) . . . . ?
C2 B3 B4 C3 146.6(2) . . . . ?
C2 B3 B4 B5 1.4(3) . . . . ?
C2 B3 B4 B9 -99.3(2) . . . . ?
C2 B3 B4 B10 -61.5(2) . . . . ?
C2 B3 B8 B7 33.8(2) . . . . ?
C2 B3 B8 B9 135.1(2) . . . . ?
C2 B3 B8 B12 97.5(2) . . . . ?
C2 B3 B9 B4 99.3(2) . . . . ?
C2 B3 B9 B8 -38.71(18) . . . . ?
C2 B3 B9 B10 61.7(3) . . . . ?
C2 B3 B9 B12 -1.6(3) . . . . ?
C2 B6 B7 B8 -34.2(2) . . . . ?
C2 B6 B7 B11 -135.0(2) . . . . ?
C2 B6 B7 B12 -97.6(2) . . . . ?
C2 B6 B11 B5 -99.0(2) . . . . ?
C2 B6 B11 B7 38.41(19) . . . . ?
C2 B6 B11 B10 -62.0(3) . . . . ?
C2 B6 B11 B12 1.3(3) . . . . ?
C2 B7 B8 B3 -34.2(2) . . . . ?
C2 B7 B8 B9 -97.7(2) . . . . ?
C2 B7 B8 B12 -135.2(2) . . . . ?
C2 B7 B11 B5 -1.2(3) . . . . ?
C2 B7 B11 B6 -39.3(2) . . . . ?
C2 B7 B11 B10 61.8(3) . . . . ?
C2 B7 B11 B12 99.1(2) . . . . ?
C2 B7 B12 B8 38.7(2) . . . . ?
C2 B7 B12 B9 1.9(3) . . . . ?
C2 B7 B12 B10 -61.9(3) . . . . ?
C2 B7 B12 B11 -99.5(2) . . . . ?
C2 B8 B9 B3 39.30(19) . . . . ?
C2 B8 B9 B4 1.6(3) . . . . ?
C2 B8 B9 B10 -61.6(3) . . . . ?
C2 B8 B9 B12 -99.0(2) . . . . ?
C2 B8 B12 B7 -38.7(2) . . . . ?
C2 B8 B12 B9 99.9(2) . . . . ?
C2 B8 B12 B10 62.3(3) . . . . ?
C2 B8 B12 B11 -1.4(3) . . . . ?
C3 C4 C5 C6 157.6(3) . . . . ?
C3 C4 C5 C10 -25.1(4) . . . . ?
C3 B4 B5 C1 -110.0(2) . . . . ?
C3 B4 B5 B6 -142.9(2) . . . . ?
C3 B4 B5 B10 116.2(3) . . . . ?
C3 B4 B5 B11 153.9(2) . . . . ?
C3 B4 B9 B3 105.7(3) . . . . ?
C3 B4 B9 B8 143.3(2) . . . . ?
C3 B4 B9 B10 -116.5(3) . . . . ?
C3 B4 B9 B12 -153.5(2) . . . . ?
C3 B4 B10 B5 -110.6(3) . . . . ?
C3 B4 B10 B9 111.6(3) . . . . ?
C3 B4 B10 B11 -148.0(3) . . . . ?
C3 B4 B10 B12 148.6(3) . . . . ?
C4 C3 B4 C1 -100.7(3) . . . . ?
C4 C3 B4 B3 -170.0(2) . . . . ?
C4 C3 B4 B5 -30.4(3) . . . . ?
C4 C3 B4 B9 119.7(3) . . . . ?
C4 C3 B4 B10 44.0(3) . . . . ?
C4 C5 C6 C7 177.4(4) . . . . ?
C4 C5 C10 C9 -176.1(4) . . . . ?
C5 C6 C7 C8 -1.1(7) . . . . ?
C6 C5 C10 C9 1.3(6) . . . . ?
C6 C7 C8 C9 1.2(8) . . . . ?
C7 C8 C9 C10 0.0(7) . . . . ?
C8 C9 C10 C5 -1.3(7) . . . . ?
C10 C5 C6 C7 -0.1(6) . . . . ?
C11 C2 B3 C1 -109.7(2) . . . . ?
C11 C2 B3 B4 -144.4(2) . . . . ?
C11 C2 B3 B8 113.3(3) . . . . ?
C11 C2 B3 B9 152.7(2) . . . . ?
C11 C2 B6 C1 109.3(2) . . . . ?
C11 C2 B6 B5 144.3(2) . . . . ?
C11 C2 B6 B7 -113.7(3) . . . . ?
C11 C2 B6 B11 -153.1(2) . . . . ?
C11 C2 B7 B6 106.8(3) . . . . ?
C11 C2 B7 B8 -111.8(3) . . . . ?
C11 C2 B7 B11 146.0(2) . . . . ?
C11 C2 B7 B12 -151.0(2) . . . . ?
C11 C2 B8 B3 -105.6(3) . . . . ?
C11 C2 B8 B7 112.5(3) . . . . ?
C11 C2 B8 B9 -145.0(2) . . . . ?
C11 C2 B8 B12 151.8(2) . . . . ?
C11 C12 C13 C14 1.1(8) . . . . ?
C12 C11 C16 C15 0.2(6) . . . . ?
C12 C13 C14 C15 -0.7(8) . . . . ?
C13 C14 C15 C16 0.0(7) . . . . ?
C14 C15 C16 C11 0.2(7) . . . . ?
C16 C11 C12 C13 -0.8(6) . . . . ?
B3 C1 C2 C11 106.5(2) . . . . ?
B3 C1 C2 B6 -146.1(2) . . . . ?
B3 C1 C2 B7 -106.2(2) . . . . ?
B3 C1 C2 B8 -39.50(19) . . . . ?
B3 C1 B4 C3 -106.0(3) . . . . ?
B3 C1 B4 B5 142.4(2) . . . . ?
B3 C1 B4 B9 40.09(18) . . . . ?
B3 C1 B4 B10 102.6(2) . . . . ?
B3 C1 B5 B4 -36.6(2) . . . . ?
B3 C1 B5 B6 106.5(2) . . . . ?
B3 C1 B5 B10 3.4(3) . . . . ?
B3 C1 B5 B11 66.1(3) . . . . ?
B3 C1 B6 C2 32.8(2) . . . . ?
B3 C1 B6 B5 -106.5(2) . . . . ?
B3 C1 B6 B7 -3.8(3) . . . . ?
B3 C1 B6 B11 -65.9(2) . . . . ?
B3 C2 C11 C12 -105.4(3) . . . . ?
B3 C2 C11 C16 74.9(4) . . . . ?
B3 C2 B6 C1 -32.10(19) . . . . ?
B3 C2 B6 B5 2.9(3) . . . . ?
B3 C2 B6 B7 104.9(2) . . . . ?
B3 C2 B6 B11 65.6(3) . . . . ?
B3 C2 B7 B6 -105.3(2) . . . . ?
B3 C2 B7 B8 36.2(2) . . . . ?
B3 C2 B7 B11 -66.0(3) . . . . ?
B3 C2 B7 B12 -3.0(3) . . . . ?
B3 C2 B8 B7 -141.9(2) . . . . ?
B3 C2 B8 B9 -39.40(19) . . . . ?
B3 C2 B8 B12 -102.6(2) . . . . ?
B3 B4 B5 C1 33.21(18) . . . . ?
B3 B4 B5 B6 0.3(3) . . . . ?
B3 B4 B5 B10 -100.6(2) . . . . ?
B3 B4 B5 B11 -62.9(2) . . . . ?
B3 B4 B9 B8 37.6(2) . . . . ?
B3 B4 B9 B10 137.8(2) . . . . ?
B3 B4 B9 B12 100.8(2) . . . . ?
B3 B4 B10 B5 100.4(2) . . . . ?
B3 B4 B10 B9 -37.31(19) . . . . ?
B3 B4 B10 B11 63.0(3) . . . . ?
B3 B4 B10 B12 -0.3(3) . . . . ?
B3 B8 B9 B4 -37.71(19) . . . . ?
B3 B8 B9 B10 -100.9(2) . . . . ?
B3 B8 B9 B12 -138.3(2) . . . . ?
B3 B8 B12 B7 -101.3(2) . . . . ?
B3 B8 B12 B9 37.3(2) . . . . ?
B3 B8 B12 B10 -0.3(3) . . . . ?
B3 B8 B12 B11 -64.0(3) . . . . ?
B3 B9 B10 B4 37.8(2) . . . . ?
B3 B9 B10 B5 -0.3(3) . . . . ?
B3 B9 B10 B11 -63.4(3) . . . . ?
B3 B9 B10 B12 -100.7(2) . . . . ?
B3 B9 B12 B7 -0.2(3) . . . . ?
B3 B9 B12 B8 -37.2(2) . . . . ?
B3 B9 B12 B10 100.8(2) . . . . ?
B3 B9 B12 B11 63.2(3) . . . . ?
B4 C1 C2 C11 144.6(2) . . . . ?
B4 C1 C2 B3 38.11(19) . . . . ?
B4 C1 C2 B6 -108.0(2) . . . . ?
B4 C1 C2 B7 -68.1(3) . . . . ?
B4 C1 C2 B8 -1.4(3) . . . . ?
B4 C1 B3 C2 -139.9(2) . . . . ?
B4 C1 B3 B8 -103.0(2) . . . . ?
B4 C1 B3 B9 -40.66(19) . . . . ?
B4 C1 B5 B6 143.1(2) . . . . ?
B4 C1 B5 B10 40.08(19) . . . . ?
B4 C1 B5 B11 102.8(2) . . . . ?
B4 C1 B6 C2 102.8(2) . . . . ?
B4 C1 B6 B5 -36.5(2) . . . . ?
B4 C1 B6 B7 66.2(3) . . . . ?
B4 C1 B6 B11 4.1(3) . . . . ?
B4 C3 C4 O1 86.0(4) . . . . ?
B4 C3 C4 C5 -90.7(3) . . . . ?
B4 B3 B8 C2 -97.4(2) . . . . ?
B4 B3 B8 B7 -63.6(3) . . . . ?
B4 B3 B8 B9 37.77(19) . . . . ?
B4 B3 B8 B12 0.1(3) . . . . ?
B4 B3 B9 B8 -138.0(2) . . . . ?
B4 B3 B9 B10 -37.6(2) . . . . ?
B4 B3 B9 B12 -100.9(2) . . . . ?
B4 B5 B6 C1 32.64(18) . . . . ?
B4 B5 B6 C2 -1.9(3) . . . . ?
B4 B5 B6 B7 -62.7(3) . . . . ?
B4 B5 B6 B11 -100.7(2) . . . . ?
B4 B5 B10 B9 37.6(2) . . . . ?
B4 B5 B10 B11 138.1(2) . . . . ?
B4 B5 B10 B12 100.8(2) . . . . ?
B4 B5 B11 B6 101.2(2) . . . . ?
B4 B5 B11 B7 62.9(3) . . . . ?
B4 B5 B11 B10 -37.38(19) . . . . ?
B4 B5 B11 B12 -0.1(3) . . . . ?
B4 B9 B10 B5 -38.1(2) . . . . ?
B4 B9 B10 B11 -101.2(2) . . . . ?
B4 B9 B10 B12 -138.4(2) . . . . ?
B4 B9 B12 B7 -63.9(3) . . . . ?
B4 B9 B12 B8 -100.9(2) . . . . ?
B4 B9 B12 B10 37.1(2) . . . . ?
B4 B9 B12 B11 -0.5(3) . . . . ?
B4 B10 B11 B5 37.8(2) . . . . ?
B4 B10 B11 B6 0.7(3) . . . . ?
B4 B10 B11 B7 -63.1(3) . . . . ?
B4 B10 B11 B12 -100.3(2) . . . . ?
B4 B10 B12 B7 63.9(3) . . . . ?
B4 B10 B12 B8 0.4(3) . . . . ?
B4 B10 B12 B9 -37.0(2) . . . . ?
B4 B10 B12 B11 101.3(2) . . . . ?
B5 C1 C2 C11 -146.0(2) . . . . ?
B5 C1 C2 B3 107.5(2) . . . . ?
B5 C1 C2 B6 -38.6(2) . . . . ?
B5 C1 C2 B7 1.3(3) . . . . ?
B5 C1 C2 B8 68.0(2) . . . . ?
B5 C1 B3 C2 -102.9(2) . . . . ?
B5 C1 B3 B4 37.0(2) . . . . ?
B5 C1 B3 B8 -65.9(2) . . . . ?
B5 C1 B3 B9 -3.6(3) . . . . ?
B5 C1 B4 C3 111.5(3) . . . . ?
B5 C1 B4 B3 -142.4(2) . . . . ?
B5 C1 B4 B9 -102.4(2) . . . . ?
B5 C1 B4 B10 -39.87(19) . . . . ?
B5 C1 B6 C2 139.4(2) . . . . ?
B5 C1 B6 B7 102.8(2) . . . . ?
B5 C1 B6 B11 40.68(19) . . . . ?
B5 B4 B9 B3 -100.3(2) . . . . ?
B5 B4 B9 B8 -62.8(2) . . . . ?
B5 B4 B9 B10 37.54(19) . . . . ?
B5 B4 B9 B12 0.5(3) . . . . ?
B5 B4 B10 B9 -137.7(2) . . . . ?
B5 B4 B10 B11 -37.4(2) . . . . ?
B5 B4 B10 B12 -100.7(2) . . . . ?
B5 B6 B7 C2 96.9(2) . . . . ?
B5 B6 B7 B8 62.6(3) . . . . ?
B5 B6 B7 B11 -38.2(2) . . . . ?
B5 B6 B7 B12 -0.8(3) . . . . ?
B5 B6 B11 B7 137.4(2) . . . . ?
B5 B6 B11 B10 36.9(2) . . . . ?
B5 B6 B11 B12 100.2(2) . . . . ?
B5 B10 B11 B6 -37.1(2) . . . . ?
B5 B10 B11 B7 -100.9(2) . . . . ?
B5 B10 B11 B12 -138.1(2) . . . . ?
B5 B10 B12 B7 -0.1(3) . . . . ?
B5 B10 B12 B8 -63.6(3) . . . . ?
B5 B10 B12 B9 -100.9(2) . . . . ?
B5 B10 B12 B11 37.3(2) . . . . ?
B5 B11 B12 B7 100.9(2) . . . . ?
B5 B11 B12 B8 63.5(3) . . . . ?
B5 B11 B12 B9 0.4(3) . . . . ?
B5 B11 B12 B10 -37.2(2) . . . . ?
B6 C1 C2 C11 -107.4(2) . . . . ?
B6 C1 C2 B3 146.1(2) . . . . ?
B6 C1 C2 B7 39.9(2) . . . . ?
B6 C1 C2 B8 106.6(2) . . . . ?
B6 C1 B3 C2 -32.9(2) . . . . ?
B6 C1 B3 B4 107.0(2) . . . . ?
B6 C1 B3 B8 4.0(3) . . . . ?
B6 C1 B3 B9 66.3(2) . . . . ?
B6 C1 B4 C3 147.7(2) . . . . ?
B6 C1 B4 B3 -106.3(2) . . . . ?
B6 C1 B4 B5 36.2(2) . . . . ?
B6 C1 B4 B9 -66.2(2) . . . . ?
B6 C1 B4 B10 -3.7(3) . . . . ?
B6 C1 B5 B4 -143.1(2) . . . . ?
B6 C1 B5 B10 -103.0(2) . . . . ?
B6 C1 B5 B11 -40.4(2) . . . . ?
B6 C2 C11 C12 114.5(3) . . . . ?
B6 C2 C11 C16 -65.2(4) . . . . ?
B6 C2 B3 C1 32.0(2) . . . . ?
B6 C2 B3 B4 -2.7(3) . . . . ?
B6 C2 B3 B8 -105.0(2) . . . . ?
B6 C2 B3 B9 -65.6(3) . . . . ?
B6 C2 B7 B8 141.4(2) . . . . ?
B6 C2 B7 B11 39.3(2) . . . . ?
B6 C2 B7 B12 102.2(2) . . . . ?
B6 C2 B8 B3 105.0(2) . . . . ?
B6 C2 B8 B7 -37.0(2) . . . . ?
B6 C2 B8 B9 65.6(3) . . . . ?
B6 C2 B8 B12 2.4(3) . . . . ?
B6 B5 B10 B4 -101.1(2) . . . . ?
B6 B5 B10 B9 -63.5(3) . . . . ?
B6 B5 B10 B11 37.0(2) . . . . ?
B6 B5 B10 B12 -0.3(3) . . . . ?
B6 B5 B11 B7 -38.2(2) . . . . ?
B6 B5 B11 B10 -138.5(2) . . . . ?
B6 B5 B11 B12 -101.3(2) . . . . ?
B6 B7 B8 C2 34.5(2) . . . . ?
B6 B7 B8 B3 0.3(3) . . . . ?
B6 B7 B8 B9 -63.2(3) . . . . ?
B6 B7 B8 B12 -100.7(3) . . . . ?
B6 B7 B11 B5 38.1(2) . . . . ?
B6 B7 B11 B10 101.1(2) . . . . ?
B6 B7 B11 B12 138.4(2) . . . . ?
B6 B7 B12 B8 101.2(2) . . . . ?
B6 B7 B12 B9 64.3(3) . . . . ?
B6 B7 B12 B10 0.6(3) . . . . ?
B6 B7 B12 B11 -37.0(2) . . . . ?
B6 B11 B12 B7 37.4(2) . . . . ?
B6 B11 B12 B8 0.1(3) . . . . ?
B6 B11 B12 B9 -63.1(3) . . . . ?
B6 B11 B12 B10 -100.7(2) . . . . ?
B7 C2 C11 C12 41.5(4) . . . . ?
B7 C2 C11 C16 -138.3(3) . . . . ?
B7 C2 B3 C1 100.6(2) . . . . ?
B7 C2 B3 B4 65.8(2) . . . . ?
B7 C2 B3 B8 -36.5(2) . . . . ?
B7 C2 B3 B9 2.9(3) . . . . ?
B7 C2 B6 C1 -137.0(2) . . . . ?
B7 C2 B6 B5 -102.0(2) . . . . ?
B7 C2 B6 B11 -39.3(2) . . . . ?
B7 C2 B8 B3 141.9(2) . . . . ?
B7 C2 B8 B9 102.5(2) . . . . ?
B7 C2 B8 B12 39.3(2) . . . . ?
B7 B6 B11 B5 -137.4(2) . . . . ?
B7 B6 B11 B10 -100.4(2) . . . . ?
B7 B6 B11 B12 -37.1(2) . . . . ?
B7 B8 B9 B3 101.1(2) . . . . ?
B7 B8 B9 B4 63.4(3) . . . . ?
B7 B8 B9 B10 0.2(3) . . . . ?
B7 B8 B9 B12 -37.2(2) . . . . ?
B7 B8 B12 B9 138.6(2) . . . . ?
B7 B8 B12 B10 101.0(3) . . . . ?
B7 B8 B12 B11 37.3(2) . . . . ?
B7 B11 B12 B8 -37.4(2) . . . . ?
B7 B11 B12 B9 -100.5(2) . . . . ?
B7 B11 B12 B10 -138.1(2) . . . . ?
B8 C2 C11 C12 -33.7(4) . . . . ?
B8 C2 C11 C16 146.6(3) . . . . ?
B8 C2 B3 C1 137.0(2) . . . . ?
B8 C2 B3 B4 102.3(2) . . . . ?
B8 C2 B3 B9 39.4(2) . . . . ?
B8 C2 B6 C1 -100.0(2) . . . . ?
B8 C2 B6 B5 -65.0(3) . . . . ?
B8 C2 B6 B7 37.0(2) . . . . ?
B8 C2 B6 B11 -2.3(3) . . . . ?
B8 C2 B7 B6 -141.4(2) . . . . ?
B8 C2 B7 B11 -102.2(3) . . . . ?
B8 C2 B7 B12 -39.2(2) . . . . ?
B8 B3 B4 C1 95.8(2) . . . . ?
B8 B3 B4 C3 -151.8(2) . . . . ?
B8 B3 B4 B5 62.9(2) . . . . ?
B8 B3 B4 B9 -37.7(2) . . . . ?
B8 B3 B4 B10 0.1(3) . . . . ?
B8 B3 B9 B4 138.0(2) . . . . ?
B8 B3 B9 B10 100.4(2) . . . . ?
B8 B3 B9 B12 37.1(2) . . . . ?
B8 B7 B11 B5 -63.0(3) . . . . ?
B8 B7 B11 B6 -101.0(2) . . . . ?
B8 B7 B11 B10 0.1(3) . . . . ?
B8 B7 B11 B12 37.4(2) . . . . ?
B8 B7 B12 B9 -36.8(2) . . . . ?
B8 B7 B12 B10 -100.6(2) . . . . ?
B8 B7 B12 B11 -138.2(2) . . . . ?
B8 B9 B10 B4 101.1(2) . . . . ?
B8 B9 B10 B5 63.0(3) . . . . ?
B8 B9 B10 B11 -0.1(3) . . . . ?
B8 B9 B10 B12 -37.3(2) . . . . ?
B8 B9 B12 B7 37.0(2) . . . . ?
B8 B9 B12 B10 138.0(2) . . . . ?
B8 B9 B12 B11 100.4(3) . . . . ?
B9 B3 B4 C1 133.5(2) . . . . ?
B9 B3 B4 C3 -114.1(3) . . . . ?
B9 B3 B4 B5 100.6(2) . . . . ?
B9 B3 B4 B10 37.8(2) . . . . ?
B9 B3 B8 C2 -135.1(2) . . . . ?
B9 B3 B8 B7 -101.4(3) . . . . ?
B9 B3 B8 B12 -37.6(2) . . . . ?
B9 B4 B5 C1 95.8(2) . . . . ?
B9 B4 B5 B6 63.0(2) . . . . ?
B9 B4 B5 B10 -37.9(2) . . . . ?
B9 B4 B5 B11 -0.2(3) . . . . ?
B9 B4 B10 B5 137.7(2) . . . . ?
B9 B4 B10 B11 100.3(2) . . . . ?
B9 B4 B10 B12 37.0(2) . . . . ?
B9 B8 B12 B7 -138.6(2) . . . . ?
B9 B8 B12 B10 -37.6(2) . . . . ?
B9 B8 B12 B11 -101.3(2) . . . . ?
B9 B10 B11 B5 100.9(2) . . . . ?
B9 B10 B11 B6 63.8(3) . . . . ?
B9 B10 B11 B7 0.0(3) . . . . ?
B9 B10 B11 B12 -37.2(2) . . . . ?
B9 B10 B12 B7 100.8(2) . . . . ?
B9 B10 B12 B8 37.3(2) . . . . ?
B9 B10 B12 B11 138.2(2) . . . . ?
B10 B4 B5 C1 133.8(2) . . . . ?
B10 B4 B5 B6 100.9(2) . . . . ?
B10 B4 B5 B11 37.7(2) . . . . ?
B10 B4 B9 B3 -137.8(2) . . . . ?
B10 B4 B9 B8 -100.3(2) . . . . ?
B10 B4 B9 B12 -37.1(2) . . . . ?
B10 B5 B6 C1 96.0(2) . . . . ?
B10 B5 B6 C2 61.5(3) . . . . ?
B10 B5 B6 B7 0.7(3) . . . . ?
B10 B5 B6 B11 -37.4(2) . . . . ?
B10 B5 B11 B6 138.5(2) . . . . ?
B10 B5 B11 B7 100.3(2) . . . . ?
B10 B5 B11 B12 37.3(2) . . . . ?
B10 B9 B12 B7 -101.0(2) . . . . ?
B10 B9 B12 B8 -138.0(2) . . . . ?
B10 B9 B12 B11 -37.6(2) . . . . ?
B10 B11 B12 B7 138.1(2) . . . . ?
B10 B11 B12 B8 100.7(2) . . . . ?
B10 B11 B12 B9 37.6(2) . . . . ?
B11 B5 B6 C1 133.4(2) . . . . ?
B11 B5 B6 C2 98.9(2) . . . . ?
B11 B5 B6 B7 38.1(2) . . . . ?
B11 B5 B10 B4 -138.1(2) . . . . ?
B11 B5 B10 B9 -100.5(2) . . . . ?
B11 B5 B10 B12 -37.3(2) . . . . ?
B11 B6 B7 C2 135.0(2) . . . . ?
B11 B6 B7 B8 100.8(3) . . . . ?
B11 B6 B7 B12 37.4(2) . . . . ?
B11 B7 B8 C2 97.6(2) . . . . ?
B11 B7 B8 B3 63.4(3) . . . . ?
B11 B7 B8 B9 -0.1(3) . . . . ?
B11 B7 B8 B12 -37.6(2) . . . . ?
B11 B7 B12 B8 138.2(2) . . . . ?
B11 B7 B12 B9 101.4(2) . . . . ?
B11 B7 B12 B10 37.6(2) . . . . ?
B11 B10 B12 B7 -37.4(2) . . . . ?
B11 B10 B12 B8 -100.9(3) . . . . ?
B11 B10 B12 B9 -138.2(2) . . . . ?
B12 B7 B8 C2 135.2(2) . . . . ?
B12 B7 B8 B3 101.0(2) . . . . ?
B12 B7 B8 B9 37.5(2) . . . . ?
B12 B7 B11 B5 -100.3(2) . . . . ?
B12 B7 B11 B6 -138.4(2) . . . . ?
B12 B7 B11 B10 -37.3(2) . . . . ?
B12 B8 B9 B3 138.3(2) . . . . ?
B12 B8 B9 B4 100.6(2) . . . . ?
B12 B8 B9 B10 37.4(2) . . . . ?
B12 B9 B10 B4 138.4(2) . . . . ?
B12 B9 B10 B5 100.4(2) . . . . ?
B12 B9 B10 B11 37.2(2) . . . . ?
B12 B10 B11 B5 138.1(2) . . . . ?
B12 B10 B11 B6 101.0(2) . . . . ?
B12 B10 B11 B7 37.2(2) . . . . ?
